data_7131986
loop_
_publ_author_name
'BARRIOS MORENO, LEONI ALEJANDRA ALEJANDRA'
'Teat, Simon'
'Roubeau, Olivier'
'Aromi, Guillem'

_publ_section_title
;
 A Supramolecular Helicate with Two Independent Fe(II) Switchable Centres
 and a [Fe(anilate)3]3&#x2212; Guest
;
_journal_name_full 'Chemical Communications'
_journal_paper_doi 10.1039/D3CC02278A
_journal_year 2023
_chemical_formula_moiety 'C84 H60 Fe2 N18, C18 H6 Fe O12, B F4, 3(C H4 O)'
_chemical_formula_sum 'C105 H78 B F4 Fe3 N18 O15'
_chemical_formula_weight 2086.21
_space_group_crystal_system cubic
_space_group_IT_number 198
_space_group_name_Hall 'P 2ac 2ab 3'
_space_group_name_H-M_alt 'P 21 3'
_atom_sites_solution_hydrogens mixed
_audit_creation_method SHELXL-2017/1
_audit_update_record
;
2023-07-19 deposited with the CCDC.	2023-08-03 downloaded from the CCDC.
;
_cell_angle_alpha 90
_cell_angle_beta 90
_cell_angle_gamma 90
_cell_formula_units_Z 4
_cell_length_a 21.727(3)
_cell_length_b 21.727(3)
_cell_length_c 21.727(3)
_cell_measurement_reflns_used 5433
_cell_measurement_temperature 100(2)
_cell_measurement_theta_max 31.00
_cell_measurement_theta_min 1.36
_cell_volume 10257(2)
_computing_cell_refinement XDS
_computing_data_collection 'autoPROC package'
_computing_data_reduction
;
autoPROC (Vonrhein, C., Flensburg, C., Keller, P., Sharff, A., Smart, O., Paciorek, W., Womack, T. & Bricogne, G. (2011). Acta Cryst. D67, 293-302)
XDS (Kabsch, W. (2010). Acta Cryst. D66, 125-132)
pointless (Evans, P.R. (2006). Acta Cryst. D62, 72-82)
aimless (Evans, P. R. and Murshudov, G. N., 2013)
ccp4 (Winn, M. D. et al., 2011)
;
_computing_structure_refinement 'SHELXL-2017/1 (Sheldrick, 2017)'
_computing_structure_solution 'SHELXT 2018/2 (Sheldrick, 2018)'
_diffrn_ambient_temperature 100(2)
_diffrn_measured_fraction_theta_full 1.000
_diffrn_measured_fraction_theta_max 1.000
_diffrn_measurement_device_type 'MD2M - Maatel + Dectris PILATUS 6M'
_diffrn_measurement_method '\w rotation'
_diffrn_radiation_monochromator 'silicon 111'
_diffrn_radiation_source 'ALBA XALOC beamline'
_diffrn_radiation_type synchrotron
_diffrn_radiation_wavelength 0.72932
_diffrn_reflns_av_R_equivalents 0.0691
_diffrn_reflns_av_unetI/netI 0.0233
_diffrn_reflns_Laue_measured_fraction_full 1.000
_diffrn_reflns_Laue_measured_fraction_max 1.000
_diffrn_reflns_limit_h_max 27
_diffrn_reflns_limit_h_min -27
_diffrn_reflns_limit_k_max 27
_diffrn_reflns_limit_k_min -27
_diffrn_reflns_limit_l_max 27
_diffrn_reflns_limit_l_min -27
_diffrn_reflns_number 147143
_diffrn_reflns_point_group_measured_fraction_full 1.000
_diffrn_reflns_point_group_measured_fraction_max 1.000
_diffrn_reflns_theta_full 27.836
_diffrn_reflns_theta_max 27.836
_diffrn_reflns_theta_min 1.360
_exptl_absorpt_coefficient_mu 0.531
_exptl_absorpt_correction_T_max 1.0
_exptl_absorpt_correction_T_min 0.94
_exptl_absorpt_correction_type multi-scan
_exptl_absorpt_process_details XDS/XSCALE
_exptl_crystal_colour 'dark orange'
_exptl_crystal_density_diffrn 1.351
_exptl_crystal_description block
_exptl_crystal_F_000 4292
_exptl_crystal_size_max 0.250
_exptl_crystal_size_mid 0.200
_exptl_crystal_size_min 0.200
_refine_diff_density_max 0.951
_refine_diff_density_min -0.465
_refine_diff_density_rms 0.096
_refine_ls_abs_structure_details
;
 Flack x determined using 3015 quotients [(I+)-(I-)]/[(I+)+(I-)]
 (Parsons, Flack and Wagner, Acta Cryst. B69 (2013) 249-259).
;
_refine_ls_abs_structure_Flack 0.080(5)
_refine_ls_extinction_coef 0.045(4)
_refine_ls_extinction_expression Fc^*^=kFc[1+0.001xFc^2^\l^3^/sin(2\q)]^-1/4^
_refine_ls_extinction_method 'SHELXL-2017/1 (Sheldrick 2017)'
_refine_ls_goodness_of_fit_ref 1.039
_refine_ls_hydrogen_treatment mixed
_refine_ls_matrix_type full
_refine_ls_number_parameters 530
_refine_ls_number_reflns 7555
_refine_ls_number_restraints 245
_refine_ls_restrained_S_all 1.054
_refine_ls_R_factor_all 0.0855
_refine_ls_R_factor_gt 0.0837
_refine_ls_shift/su_max 0.000
_refine_ls_shift/su_mean 0.000
_refine_ls_structure_factor_coef Fsqd
_refine_ls_weighting_details 'w=1/[\s^2^(Fo^2^)+(0.1986P)^2^+0.5140P] where P=(Fo^2^+2Fc^2^)/3'
_refine_ls_weighting_scheme calc
_refine_ls_wR_factor_gt 0.2413
_refine_ls_wR_factor_ref 0.2480
_reflns_Friedel_coverage 0.854
_reflns_Friedel_fraction_full 0.999
_reflns_Friedel_fraction_max 0.999
_reflns_number_gt 7035
_reflns_number_total 7555
_reflns_threshold_expression 'I > 2\s(I)'
_cod_data_source_file d3cc02278a2.cif
_cod_data_source_block lb2205_fresh1_100K
_cod_original_cell_volume 10257(4)
_cod_database_code 7131986
_shelx_shelxl_version_number 2017/1
_shelx_space_group_comment
;
The symmetry employed for this shelxl refinement is uniquely defined
by the following loop, which should always be used as a source of
symmetry information in preference to the above space-group names.
They are only intended as comments.
;
_shelx_estimated_absorpt_t_min 0.879
_shelx_estimated_absorpt_t_max 0.901

loop_
_space_group_symop_operation_xyz
'x, y, z'
'-x+1/2, -y, z+1/2'
'-x, y+1/2, -z+1/2'
'x+1/2, -y+1/2, -z'
'z, x, y'
'z+1/2, -x+1/2, -y'
'-z+1/2, -x, y+1/2'
'-z, x+1/2, -y+1/2'
'y, z, x'
'-y, z+1/2, -x+1/2'
'y+1/2, -z+1/2, -x'
'-y+1/2, -z, x+1/2'

loop_
_atom_site_label
_atom_site_type_symbol
_atom_site_fract_x
_atom_site_fract_y
_atom_site_fract_z
_atom_site_U_iso_or_equiv
_atom_site_adp_type
_atom_site_occupancy
_atom_site_site_symmetry_order
_atom_site_calc_flag
_atom_site_refinement_flags_posn
_atom_site_refinement_flags_adp
_atom_site_refinement_flags_occupancy
_atom_site_disorder_assembly
_atom_site_disorder_group
Fe1 Fe 0.45535(3) 0.45535(3) 0.45535(3) 0.0874(4) Uani 1 3 d S T P . .
Fe2 Fe 0.17335(5) 0.17335(5) 0.17335(5) 0.1346(7) Uani 1 3 d S T P . .
N1 N 0.5153(2) 0.4210(2) 0.5156(2) 0.0951(10) Uani 1 1 d . . . . .
N2 N 0.4053(2) 0.3907(2) 0.4918(2) 0.0912(9) Uani 1 1 d . . . . .
N3 N 0.3451(2) 0.3734(2) 0.4892(2) 0.0961(11) Uani 1 1 d D . . . .
H3 H 0.319(4) 0.391(5) 0.463(4) 0.144 Uiso 1 1 d D U . . .
N4 N 0.1410(3) 0.2517(3) 0.2852(3) 0.1105(14) Uani 1 1 d D . . . .
H4 H 0.160(5) 0.241(6) 0.321(3) 0.166 Uiso 1 1 d D U . . .
N5 N 0.1370(3) 0.2363(4) 0.2259(3) 0.1213(17) Uani 1 1 d . . . . .
N6 N 0.1125(5) 0.2053(7) 0.1135(5) 0.170(4) Uani 1 1 d . . . . .
C1 C 0.5743(3) 0.4379(3) 0.5246(3) 0.1006(13) Uani 1 1 d . . . . .
H1A H 0.591359 0.468601 0.498569 0.121 Uiso 1 1 calc R U . . .
C2 C 0.6113(4) 0.4124(4) 0.5699(4) 0.122(2) Uani 1 1 d . . . . .
H2A H 0.652469 0.426172 0.574927 0.146 Uiso 1 1 calc R U . . .
C3 C 0.5886(4) 0.3679(4) 0.6069(4) 0.127(2) Uani 1 1 d . . . . .
H3A H 0.613744 0.349366 0.637561 0.153 Uiso 1 1 calc R U . . .
C4 C 0.5291(4) 0.3504(3) 0.5994(4) 0.122(2) Uani 1 1 d . . . . .
H4A H 0.512005 0.320097 0.625950 0.146 Uiso 1 1 calc R U . . .
C5 C 0.4927(3) 0.3761(3) 0.5533(3) 0.1018(14) Uani 1 1 d . . . . .
C6 C 0.4292(3) 0.3614(3) 0.5415(3) 0.1010(13) Uani 1 1 d . . . . .
C7 C 0.3851(4) 0.3259(3) 0.5700(3) 0.1090(16) Uani 1 1 d . . . . .
H7A H 0.390347 0.301683 0.606051 0.131 Uiso 1 1 calc R U . . .
C8 C 0.3328(3) 0.3323(3) 0.5366(3) 0.1068(16) Uani 1 1 d . . . . .
C9 C 0.2227(3) 0.3215(4) 0.5071(3) 0.1136(18) Uani 1 1 d . . . . .
H9A H 0.229438 0.347955 0.472962 0.136 Uiso 1 1 calc R U . . .
C10 C 0.2709(3) 0.3070(3) 0.5455(3) 0.1078(16) Uani 1 1 d . . . . .
C11 C 0.2617(5) 0.2658(4) 0.5957(3) 0.129(2) Uani 1 1 d . . . . .
H11A H 0.295399 0.252621 0.620251 0.155 Uiso 1 1 calc R U . . .
C12 C 0.2038(6) 0.2458(6) 0.6078(4) 0.153(4) Uani 1 1 d . . . . .
H12A H 0.196720 0.221448 0.643466 0.184 Uiso 1 1 calc R U . . .
C13 C 0.1555(6) 0.2597(6) 0.5703(5) 0.153(4) Uani 1 1 d . . . . .
H13A H 0.115751 0.243787 0.579389 0.184 Uiso 1 1 calc R U . . .
C14 C 0.1639(4) 0.2976(4) 0.5177(4) 0.122(2) Uani 1 1 d . . . . .
C15 C 0.1258(3) 0.2993(4) 0.4110(4) 0.1178(19) Uani 1 1 d . . . . .
H15A H 0.165357 0.285711 0.398297 0.141 Uiso 1 1 calc R U . . .
C16 C 0.1158(4) 0.3096(5) 0.4744(4) 0.137(3) Uani 1 1 d . . . . .
C17 C 0.0594(4) 0.3314(6) 0.4921(5) 0.144(3) Uani 1 1 d . . . . .
H17A H 0.050498 0.338218 0.534361 0.173 Uiso 1 1 calc R U . . .
C18 C 0.0147(5) 0.3437(6) 0.4467(7) 0.168(4) Uani 1 1 d . . . . .
H18A H -0.023581 0.361068 0.458653 0.202 Uiso 1 1 calc R U . . .
C19 C 0.0255(4) 0.3310(6) 0.3843(6) 0.154(4) Uani 1 1 d . . . . .
H19A H -0.005707 0.338507 0.354618 0.184 Uiso 1 1 calc R U . . .
C20 C 0.0817(3) 0.3076(5) 0.3666(5) 0.128(2) Uani 1 1 d . . . . .
C21 C 0.0911(3) 0.2881(4) 0.3017(4) 0.122(2) Uani 1 1 d . . . . .
C22 C 0.0557(4) 0.2945(5) 0.2487(5) 0.134(3) Uani 1 1 d . . . . .
H22A H 0.018269 0.316731 0.244963 0.161 Uiso 1 1 calc R U . . .
C23 C 0.0853(4) 0.2625(5) 0.2028(5) 0.131(3) Uani 1 1 d . . . . .
C24 C 0.0741(6) 0.2477(8) 0.1373(6) 0.167(5) Uani 1 1 d . . . . .
C25 C 0.0228(7) 0.2749(9) 0.1075(7) 0.185(5) Uani 1 1 d . . . . .
H25A H -0.005350 0.301216 0.128203 0.222 Uiso 1 1 calc R U . . .
C26 C 0.0169(12) 0.2595(15) 0.0440(10) 0.242(10) Uani 1 1 d . . . . .
H26A H -0.011881 0.280600 0.018715 0.291 Uiso 1 1 calc R U . . .
C27 C 0.0526(13) 0.2147(16) 0.0205(9) 0.264(13) Uani 1 1 d . . . . .
H27A H 0.045060 0.200050 -0.020043 0.317 Uiso 1 1 calc R U . . .
C28 C 0.1057(9) 0.1869(13) 0.0584(7) 0.243(10) Uani 1 1 d . . . . .
H28A H 0.132441 0.156905 0.041152 0.291 Uiso 1 1 calc R U . . .
Fe3 Fe 0.31567(4) 0.31567(4) 0.31567(4) 0.0928(4) Uani 1 3 d S T P . .
O1 O 0.28212(17) 0.38241(18) 0.37043(17) 0.0915(8) Uani 1 1 d . . . . .
O2 O 0.24893(19) 0.34642(19) 0.26056(18) 0.0951(8) Uani 1 1 d . . . . .
C29 C 0.2349(3) 0.4111(3) 0.3474(3) 0.1030(14) Uani 1 1 d . . . . .
C30 C 0.2164(3) 0.3908(3) 0.2835(3) 0.1052(15) Uani 1 1 d . . . . .
O3 O 0.1085(7) 0.5137(8) 0.2448(7) 0.143(4) Uani 0.5 1 d . U P A 1
O4 O 0.1389(7) 0.5481(6) 0.3630(7) 0.130(4) Uani 0.5 1 d . U P A 1
C31 C 0.1731(9) 0.4291(8) 0.2472(10) 0.118(4) Uani 0.5 1 d . U P A 1
H31A H 0.163991 0.418578 0.205713 0.141 Uiso 0.5 1 calc R U P A 1
C32 C 0.1450(7) 0.4823(8) 0.2752(8) 0.117(3) Uani 0.5 1 d . U P A 1
C33 C 0.1614(7) 0.5004(7) 0.3424(7) 0.108(3) Uani 0.5 1 d . U P A 1
C34 C 0.2064(9) 0.4656(7) 0.3739(10) 0.096(3) Uani 0.5 1 d . U P A 1
H34A H 0.218606 0.478369 0.413968 0.116 Uiso 0.5 1 calc R U P A 1
O3B O 0.0791(7) 0.4703(11) 0.2677(9) 0.174(5) Uani 0.5 1 d . U P A 2
O4B O 0.1149(8) 0.5179(10) 0.3728(10) 0.165(6) Uani 0.5 1 d . U P A 2
C31B C 0.1679(9) 0.4067(8) 0.2608(11) 0.126(4) Uani 0.5 1 d . U P A 2
H31B H 0.158126 0.393730 0.220195 0.151 Uiso 0.5 1 calc R U P A 2
C32B C 0.1255(8) 0.4444(9) 0.2933(9) 0.129(3) Uani 0.5 1 d . U P A 2
C33B C 0.1458(9) 0.4717(10) 0.3517(11) 0.130(3) Uani 0.5 1 d . U P A 2
C34B C 0.2009(10) 0.4451(10) 0.3798(13) 0.117(4) Uani 0.5 1 d . U P A 2
H34B H 0.210784 0.453343 0.421620 0.140 Uiso 0.5 1 calc R U P A 2
O1S O 0.3946(7) 0.2675(7) 0.7035(5) 0.233(6) Uani 1 1 d D U . . .
H1S H 0.402256 0.235287 0.723511 0.349 Uiso 1 1 d R U . . .
C1S C 0.4113(13) 0.3187(12) 0.7422(12) 0.280(11) Uani 1 1 d D U . . .
H1S1 H 0.417061 0.307477 0.785507 0.421 Uiso 1 1 d R U . . .
H1S2 H 0.381151 0.352117 0.739217 0.421 Uiso 1 1 d R U . . .
H1S3 H 0.450591 0.332257 0.724787 0.421 Uiso 1 1 d R U . . .
B1 B -0.1120(9) 0.3903(10) 0.0946(9) 0.146(12) Uani 0.3333 1 d D U P B -1
F1 F -0.1126(16) 0.3618(16) 0.1516(10) 0.25(2) Uani 0.3333 1 d D U P B -1
F2 F -0.0550(9) 0.4171(18) 0.0884(19) 0.208(16) Uani 0.3333 1 d D U P B -1
F3 F -0.1568(10) 0.4341(11) 0.0869(16) 0.193(13) Uani 0.3333 1 d D U P B -1
F4 F -0.1215(11) 0.3451(9) 0.0517(11) 0.150(7) Uani 0.3333 1 d D U P B -1

loop_
_atom_site_aniso_label
_atom_site_aniso_U_11
_atom_site_aniso_U_22
_atom_site_aniso_U_33
_atom_site_aniso_U_23
_atom_site_aniso_U_13
_atom_site_aniso_U_12
Fe1 0.0874(4) 0.0874(4) 0.0874(4) 0.0014(3) 0.0014(3) 0.0014(3)
Fe2 0.1346(7) 0.1346(7) 0.1346(7) -0.0201(6) -0.0201(6) -0.0201(6)
N1 0.104(3) 0.092(2) 0.089(2) 0.0017(18) 0.001(2) 0.008(2)
N2 0.097(2) 0.091(2) 0.086(2) -0.0006(17) 0.0012(18) 0.0017(18)
N3 0.099(3) 0.096(2) 0.094(2) -0.0008(19) 0.014(2) -0.013(2)
N4 0.097(3) 0.116(3) 0.118(4) 0.007(3) 0.001(2) -0.011(2)
N5 0.102(3) 0.141(4) 0.121(4) 0.007(3) -0.006(3) -0.016(3)
N6 0.153(7) 0.216(11) 0.143(6) -0.027(7) -0.032(6) 0.001(7)
C1 0.092(3) 0.102(3) 0.107(3) -0.002(3) -0.005(2) 0.013(2)
C2 0.108(4) 0.116(4) 0.142(5) 0.013(4) -0.015(4) 0.017(3)
C3 0.118(4) 0.138(5) 0.127(5) 0.025(4) -0.026(4) 0.015(4)
C4 0.150(6) 0.106(4) 0.109(4) 0.017(3) -0.014(4) 0.011(4)
C5 0.116(4) 0.095(3) 0.094(3) 0.005(2) 0.004(3) 0.004(3)
C6 0.120(4) 0.095(3) 0.088(3) 0.003(2) -0.002(3) -0.003(3)
C7 0.137(5) 0.100(3) 0.090(3) 0.005(2) -0.001(3) -0.016(3)
C8 0.129(4) 0.105(3) 0.086(3) -0.003(2) 0.015(3) -0.019(3)
C9 0.119(4) 0.116(4) 0.105(3) -0.008(3) 0.028(3) -0.025(3)
C10 0.128(4) 0.108(3) 0.087(3) -0.006(3) 0.015(3) -0.023(3)
C11 0.156(6) 0.138(5) 0.093(3) 0.004(3) 0.013(4) -0.039(5)
C12 0.164(8) 0.199(9) 0.096(4) 0.012(5) 0.033(5) -0.048(7)
C13 0.159(7) 0.179(8) 0.121(5) -0.021(6) 0.058(6) -0.052(7)
C14 0.114(4) 0.144(5) 0.109(4) -0.018(4) 0.036(4) -0.021(4)
C15 0.095(3) 0.138(5) 0.121(4) -0.012(4) 0.020(3) -0.015(3)
C16 0.116(5) 0.150(6) 0.144(6) -0.010(5) 0.050(5) -0.024(4)
C17 0.109(5) 0.181(9) 0.144(6) -0.003(6) 0.035(5) -0.009(5)
C18 0.131(6) 0.166(8) 0.207(12) 0.007(8) 0.068(8) 0.005(6)
C19 0.109(5) 0.173(9) 0.178(9) 0.011(7) 0.032(5) 0.010(5)
C20 0.091(3) 0.144(6) 0.150(6) 0.007(5) 0.018(4) -0.014(3)
C21 0.083(3) 0.132(5) 0.151(6) 0.021(4) 0.003(3) -0.012(3)
C22 0.103(4) 0.131(5) 0.168(7) 0.027(5) -0.017(4) -0.013(4)
C23 0.113(4) 0.138(5) 0.142(6) 0.020(5) -0.030(4) -0.012(4)
C24 0.151(8) 0.194(11) 0.154(8) 0.029(8) -0.043(7) -0.041(8)
C25 0.186(11) 0.213(13) 0.157(9) 0.032(9) -0.058(9) -0.020(10)
C26 0.221(19) 0.32(3) 0.182(15) 0.022(17) -0.084(14) 0.000(19)
C27 0.26(2) 0.37(4) 0.165(13) -0.043(18) -0.094(16) 0.05(2)
C28 0.200(14) 0.37(3) 0.163(11) -0.072(15) -0.063(11) -0.020(17)
Fe3 0.0928(4) 0.0928(4) 0.0928(4) 0.0009(3) 0.0009(3) 0.0009(3)
O1 0.0875(18) 0.097(2) 0.0899(18) 0.0019(15) 0.0028(14) 0.0038(15)
O2 0.098(2) 0.097(2) 0.0907(18) -0.0027(15) -0.0011(15) 0.0064(16)
C29 0.087(3) 0.114(4) 0.109(3) -0.012(3) 0.000(2) 0.001(3)
C30 0.087(3) 0.120(4) 0.109(3) -0.014(3) -0.002(2) 0.002(3)
O3 0.130(8) 0.161(9) 0.139(7) -0.012(7) -0.038(6) 0.055(7)
O4 0.128(8) 0.119(7) 0.144(7) -0.014(5) -0.013(6) 0.049(6)
C31 0.117(7) 0.114(8) 0.122(8) -0.012(6) -0.026(6) 0.022(6)
C32 0.105(6) 0.118(6) 0.127(5) -0.007(5) -0.026(5) 0.027(5)
C33 0.104(6) 0.102(6) 0.119(5) -0.006(5) -0.012(4) 0.023(5)
C34 0.100(6) 0.088(6) 0.101(5) -0.007(6) -0.002(4) 0.021(5)
O3B 0.120(8) 0.221(13) 0.181(11) -0.047(10) -0.046(7) 0.067(8)
O4B 0.132(10) 0.175(12) 0.187(11) -0.075(9) -0.043(9) 0.042(8)
C31B 0.115(7) 0.126(9) 0.136(9) -0.031(7) -0.032(6) 0.029(6)
C32B 0.109(6) 0.134(7) 0.143(6) -0.030(5) -0.028(4) 0.027(5)
C33B 0.113(6) 0.136(7) 0.142(6) -0.035(6) -0.020(5) 0.018(5)
C34B 0.103(6) 0.122(9) 0.125(7) -0.033(8) -0.015(5) 0.003(6)
O1S 0.279(13) 0.275(14) 0.145(6) 0.005(7) -0.044(8) 0.008(12)
C1S 0.26(2) 0.35(2) 0.230(17) -0.088(16) -0.072(16) 0.065(19)
B1 0.105(18) 0.20(4) 0.14(2) 0.04(2) -0.003(18) -0.022(15)
F1 0.41(6) 0.22(3) 0.134(18) 0.03(2) 0.13(3) 0.05(4)
F2 0.17(2) 0.18(3) 0.27(5) -0.040(18) 0.05(3) -0.04(2)
F3 0.135(13) 0.149(15) 0.29(3) -0.07(2) -0.071(19) 0.031(12)
F4 0.154(14) 0.112(9) 0.184(18) 0.003(11) -0.057(13) 0.014(9)

loop_
_atom_type_symbol
_atom_type_description
_atom_type_scat_dispersion_real
_atom_type_scat_dispersion_imag
_atom_type_scat_source
C C 0.0034 0.0017 'XDisp Program in WinGX L.J. Farrugia, J.Appl.Cryst. 2012,45,849-854'
H H 0.0000 0.0000 'XDisp Program in WinGX L.J. Farrugia, J.Appl.Cryst. 2012,45,849-854'
B B 0.0017 0.0007 'XDisp Program in WinGX L.J. Farrugia, J.Appl.Cryst. 2012,45,849-854'
N N 0.0066 0.0035 'XDisp Program in WinGX L.J. Farrugia, J.Appl.Cryst. 2012,45,849-854'
O O 0.0115 0.0065 'XDisp Program in WinGX L.J. Farrugia, J.Appl.Cryst. 2012,45,849-854'
F F 0.0186 0.0109 'XDisp Program in WinGX L.J. Farrugia, J.Appl.Cryst. 2012,45,849-854'
Fe Fe 0.3512 0.8903 'XDisp Program in WinGX L.J. Farrugia, J.Appl.Cryst. 2012,45,849-854'

loop_
_geom_angle_atom_site_label_1
_geom_angle_atom_site_label_2
_geom_angle_atom_site_label_3
_geom_angle
_geom_angle_site_symmetry_1
_geom_angle_site_symmetry_3
_geom_angle_publ_flag
N2 Fe1 N2 96.81(18) 9 5 ?
N2 Fe1 N2 96.81(18) 9 . ?
N2 Fe1 N2 96.81(18) 5 . ?
N2 Fe1 N1 172.91(19) 9 . ?
N2 Fe1 N1 89.91(18) 5 . ?
N2 Fe1 N1 80.1(2) . . ?
N2 Fe1 N1 89.91(18) 9 5 ?
N2 Fe1 N1 80.1(2) 5 5 ?
N2 Fe1 N1 172.91(19) . 5 ?
N1 Fe1 N1 93.5(2) . 5 ?
N2 Fe1 N1 80.1(2) 9 9 ?
N2 Fe1 N1 172.91(19) 5 9 ?
N2 Fe1 N1 89.91(18) . 9 ?
N1 Fe1 N1 93.5(2) . 9 ?
N1 Fe1 N1 93.5(2) 5 9 ?
N5 Fe2 N5 96.3(2) . 5 ?
N5 Fe2 N5 96.3(2) . 9 ?
N5 Fe2 N5 96.3(2) 5 9 ?
N5 Fe2 N6 173.7(4) . 9 ?
N5 Fe2 N6 89.9(4) 5 9 ?
N5 Fe2 N6 82.4(4) 9 9 ?
N5 Fe2 N6 89.9(4) . 5 ?
N5 Fe2 N6 82.4(4) 5 5 ?
N5 Fe2 N6 173.7(4) 9 5 ?
N6 Fe2 N6 91.5(5) 9 5 ?
N5 Fe2 N6 82.4(4) . . ?
N5 Fe2 N6 173.7(4) 5 . ?
N5 Fe2 N6 89.9(4) 9 . ?
N6 Fe2 N6 91.5(5) 9 . ?
N6 Fe2 N6 91.5(5) 5 . ?
C1 N1 C5 116.8(5) . . ?
C1 N1 Fe1 128.0(4) . . ?
C5 N1 Fe1 115.2(4) . . ?
C6 N2 N3 105.8(5) . . ?
C6 N2 Fe1 116.6(4) . . ?
N3 N2 Fe1 136.0(4) . . ?
N2 N3 C8 109.3(5) . . ?
N2 N3 H3 122(7) . . ?
C8 N3 H3 129(7) . . ?
N5 N4 C21 109.9(7) . . ?
N5 N4 H4 142(8) . . ?
C21 N4 H4 106(8) . . ?
N4 N5 C23 107.8(8) . . ?
N4 N5 Fe2 135.7(6) . . ?
C23 N5 Fe2 114.4(7) . . ?
C28 N6 C24 120.3(16) . . ?
C28 N6 Fe2 125.9(15) . . ?
C24 N6 Fe2 113.8(8) . . ?
N1 C1 C2 123.0(7) . . ?
N1 C1 H1A 118.5 . . ?
C2 C1 H1A 118.5 . . ?
C3 C2 C1 119.9(7) . . ?
C3 C2 H2A 120.1 . . ?
C1 C2 H2A 120.1 . . ?
C2 C3 C4 118.4(7) . . ?
C2 C3 H3A 120.8 . . ?
C4 C3 H3A 120.8 . . ?
C3 C4 C5 121.0(7) . . ?
C3 C4 H4A 119.5 . . ?
C5 C4 H4A 119.5 . . ?
N1 C5 C4 120.9(7) . . ?
N1 C5 C6 113.4(6) . . ?
C4 C5 C6 125.7(6) . . ?
N2 C6 C7 110.7(6) . . ?
N2 C6 C5 114.0(5) . . ?
C7 C6 C5 135.3(6) . . ?
C8 C7 C6 106.6(6) . . ?
C8 C7 H7A 126.7 . . ?
C6 C7 H7A 126.7 . . ?
C7 C8 N3 107.5(6) . . ?
C7 C8 C10 131.3(6) . . ?
N3 C8 C10 121.1(6) . . ?
C10 C9 C14 120.7(7) . . ?
C10 C9 H9A 119.6 . . ?
C14 C9 H9A 119.6 . . ?
C9 C10 C11 120.1(7) . . ?
C9 C10 C8 122.2(6) . . ?
C11 C10 C8 117.8(7) . . ?
C12 C11 C10 118.7(10) . . ?
C12 C11 H11A 120.7 . . ?
C10 C11 H11A 120.7 . . ?
C11 C12 C13 121.8(8) . . ?
C11 C12 H12A 119.1 . . ?
C13 C12 H12A 119.1 . . ?
C12 C13 C14 120.7(8) . . ?
C12 C13 H13A 119.7 . . ?
C14 C13 H13A 119.7 . . ?
C9 C14 C13 117.7(9) . . ?
C9 C14 C16 119.5(7) . . ?
C13 C14 C16 122.7(8) . . ?
C20 C15 C16 123.8(7) . . ?
C20 C15 H15A 118.1 . . ?
C16 C15 H15A 118.1 . . ?
C17 C16 C15 117.8(10) . . ?
C17 C16 C14 122.2(8) . . ?
C15 C16 C14 120.0(7) . . ?
C16 C17 C18 119.1(10) . . ?
C16 C17 H17A 120.5 . . ?
C18 C17 H17A 120.5 . . ?
C19 C18 C17 121.6(9) . . ?
C19 C18 H18A 119.2 . . ?
C17 C18 H18A 119.2 . . ?
C20 C19 C18 119.4(12) . . ?
C20 C19 H19A 120.3 . . ?
C18 C19 H19A 120.3 . . ?
C15 C20 C19 118.2(10) . . ?
C15 C20 C21 122.2(7) . . ?
C19 C20 C21 119.5(10) . . ?
N4 C21 C22 105.9(8) . . ?
N4 C21 C20 121.0(7) . . ?
C22 C21 C20 132.9(8) . . ?
C23 C22 C21 107.0(8) . . ?
C23 C22 H22A 126.5 . . ?
C21 C22 H22A 126.5 . . ?
N5 C23 C22 109.3(8) . . ?
N5 C23 C24 113.7(11) . . ?
C22 C23 C24 136.9(10) . . ?
N6 C24 C25 126.7(14) . . ?
N6 C24 C23 114.5(11) . . ?
C25 C24 C23 118.5(16) . . ?
C24 C25 C26 114(2) . . ?
C24 C25 H25A 122.8 . . ?
C26 C25 H25A 122.8 . . ?
C27 C26 C25 119.0(19) . . ?
C27 C26 H26A 120.5 . . ?
C25 C26 H26A 120.5 . . ?
C26 C27 C28 120.8(17) . . ?
C26 C27 H27A 119.6 . . ?
C28 C27 H27A 119.6 . . ?
N6 C28 C27 118(2) . . ?
N6 C28 H28A 121.1 . . ?
C27 C28 H28A 121.1 . . ?
O2 Fe3 O2 90.47(17) 9 5 ?
O2 Fe3 O2 90.47(17) 9 . ?
O2 Fe3 O2 90.47(17) 5 . ?
O2 Fe3 O1 81.39(14) 9 9 ?
O2 Fe3 O1 169.48(15) 5 9 ?
O2 Fe3 O1 96.22(16) . 9 ?
O2 Fe3 O1 96.22(16) 9 5 ?
O2 Fe3 O1 81.39(14) 5 5 ?
O2 Fe3 O1 169.48(15) . 5 ?
O1 Fe3 O1 92.81(16) 9 5 ?
O2 Fe3 O1 169.48(15) 9 . ?
O2 Fe3 O1 96.22(16) 5 . ?
O2 Fe3 O1 81.39(14) . . ?
O1 Fe3 O1 92.81(15) 9 . ?
O1 Fe3 O1 92.81(15) 5 . ?
C29 O1 Fe3 113.8(4) . . ?
C30 O2 Fe3 114.5(4) . . ?
C34B C29 O1 122.0(13) . . ?
O1 C29 C34 125.0(9) . . ?
C34B C29 C30 121.9(12) . . ?
O1 C29 C30 115.0(5) . . ?
C34 C29 C30 119.2(10) . . ?
C31B C30 O2 121.9(11) . . ?
O2 C30 C31 123.9(10) . . ?
C31B C30 C29 121.5(12) . . ?
O2 C30 C29 115.2(5) . . ?
C31 C30 C29 119.7(10) . . ?
C32 C31 C30 119.5(16) . . ?
C32 C31 H31A 120.2 . . ?
C30 C31 H31A 120.2 . . ?
O3 C32 C31 119.3(16) . . ?
O3 C32 C33 120.5(13) . . ?
C31 C32 C33 120.1(13) . . ?
O4 C33 C34 123.3(16) . . ?
O4 C33 C32 117.6(12) . . ?
C34 C33 C32 118.6(13) . . ?
C33 C34 C29 122.5(16) . . ?
C33 C34 H34A 118.8 . . ?
C29 C34 H34A 118.8 . . ?
C30 C31B C32B 121.7(18) . . ?
C30 C31B H31B 119.2 . . ?
C32B C31B H31B 119.2 . . ?
O3B C32B C31B 123.2(17) . . ?
O3B C32B C33B 115.7(15) . . ?
C31B C32B C33B 117.8(14) . . ?
O4B C33B C34B 125.7(17) . . ?
O4B C33B C32B 117.7(17) . . ?
C34B C33B C32B 116.6(16) . . ?
C29 C34B C33B 119(2) . . ?
C29 C34B H34B 120.7 . . ?
C33B C34B H34B 120.7 . . ?
C1S O1S H1S 107.0 . . ?
O1S C1S H1S1 113.6 . . ?
O1S C1S H1S2 111.5 . . ?
H1S1 C1S H1S2 109.5 . . ?
O1S C1S H1S3 103.1 . . ?
H1S1 C1S H1S3 109.5 . . ?
H1S2 C1S H1S3 109.5 . . ?
F3 B1 F4 107.9(16) . . ?
F3 B1 F2 109.5(19) . . ?
F4 B1 F2 112(2) . . ?
F3 B1 F1 114(2) . . ?
F4 B1 F1 107(2) . . ?
F2 B1 F1 106.6(19) . . ?

loop_
_geom_bond_atom_site_label_1
_geom_bond_atom_site_label_2
_geom_bond_distance
_geom_bond_site_symmetry_2
_geom_bond_publ_flag
Fe1 N2 1.945(5) 9 ?
Fe1 N2 1.945(5) 5 ?
Fe1 N2 1.945(5) . ?
Fe1 N1 1.993(5) . ?
Fe1 N1 1.993(5) 5 ?
Fe1 N1 1.993(5) 9 ?
Fe2 N5 1.948(8) . ?
Fe2 N5 1.948(8) 5 ?
Fe2 N5 1.948(8) 9 ?
Fe2 N6 1.980(11) 9 ?
Fe2 N6 1.980(11) 5 ?
Fe2 N6 1.980(11) . ?
N1 C1 1.346(8) . ?
N1 C5 1.367(8) . ?
N2 C6 1.357(7) . ?
N2 N3 1.362(7) . ?
N3 C8 1.389(8) . ?
N3 H3 0.89(3) . ?
N4 N5 1.336(10) . ?
N4 C21 1.390(10) . ?
N4 H4 0.90(3) . ?
N5 C23 1.355(11) . ?
N6 C28 1.272(18) . ?
N6 C24 1.35(2) . ?
C1 C2 1.387(10) . ?
C1 H1A 0.9500 . ?
C2 C3 1.350(13) . ?
C2 H2A 0.9500 . ?
C3 C4 1.360(13) . ?
C3 H3A 0.9500 . ?
C4 C5 1.392(10) . ?
C4 H4A 0.9500 . ?
C5 C6 1.437(10) . ?
C6 C7 1.378(9) . ?
C7 C8 1.357(11) . ?
C7 H7A 0.9500 . ?
C8 C10 1.465(9) . ?
C9 C10 1.376(11) . ?
C9 C14 1.398(10) . ?
C9 H9A 0.9500 . ?
C10 C11 1.425(10) . ?
C11 C12 1.356(14) . ?
C11 H11A 0.9500 . ?
C12 C13 1.363(17) . ?
C12 H12A 0.9500 . ?
C13 C14 1.422(14) . ?
C13 H13A 0.9500 . ?
C14 C16 1.430(14) . ?
C15 C20 1.371(13) . ?
C15 C16 1.414(12) . ?
C15 H15A 0.9500 . ?
C16 C17 1.368(12) . ?
C17 C18 1.409(19) . ?
C17 H17A 0.9500 . ?
C18 C19 1.40(2) . ?
C18 H18A 0.9500 . ?
C19 C20 1.377(12) . ?
C19 H19A 0.9500 . ?
C20 C21 1.486(14) . ?
C21 C22 1.391(13) . ?
C22 C23 1.376(15) . ?
C22 H22A 0.9500 . ?
C23 C24 1.480(18) . ?
C24 C25 1.42(2) . ?
C25 C26 1.42(3) . ?
C25 H25A 0.9500 . ?
C26 C27 1.35(3) . ?
C26 H26A 0.9500 . ?
C27 C28 1.54(3) . ?
C27 H27A 0.9500 . ?
C28 H28A 0.9500 . ?
Fe3 O2 1.996(4) 9 ?
Fe3 O2 1.996(4) 5 ?
Fe3 O2 1.996(4) . ?
Fe3 O1 2.012(4) 9 ?
Fe3 O1 2.012(4) 5 ?
Fe3 O1 2.012(4) . ?
O1 C29 1.300(7) . ?
O2 C30 1.296(8) . ?
C29 C34B 1.26(3) . ?
C29 C34 1.455(17) . ?
C29 C30 1.512(9) . ?
C30 C31B 1.21(2) . ?
C30 C31 1.482(19) . ?
O3 C32 1.237(18) . ?
O4 C33 1.231(19) . ?
C31 C32 1.44(2) . ?
C31 H31A 0.9500 . ?
C32 C33 1.55(2) . ?
C33 C34 1.413(19) . ?
C34 H34A 0.9500 . ?
O3B C32B 1.28(2) . ?
O4B C33B 1.29(2) . ?
C31B C32B 1.42(2) . ?
C31B H31B 0.9500 . ?
C32B C33B 1.47(2) . ?
C33B C34B 1.46(3) . ?
C34B H34B 0.9500 . ?
O1S C1S 1.440(13) . ?
O1S H1S 0.8398 . ?
C1S H1S1 0.9801 . ?
C1S H1S2 0.9798 . ?
C1S H1S3 0.9800 . ?
B1 F3 1.370(16) . ?
B1 F4 1.371(17) . ?
B1 F2 1.375(14) . ?
B1 F1 1.384(14) . ?

loop_
_geom_hbond_atom_site_label_D
_geom_hbond_atom_site_label_H
_geom_hbond_atom_site_label_A
_geom_hbond_distance_DH
_geom_hbond_distance_HA
_geom_hbond_distance_DA
_geom_hbond_angle_DHA
_geom_hbond_site_symmetry_A
_geom_hbond_publ_flag
N3 H3 O1 0.89(3) 2.17(7) 2.926(7) 143(9) . yes
N4 H4 O2 0.90(3) 2.27(10) 2.918(7) 129(10) 5 yes
